data_2222033
loop_
_publ_author_name
'Singh, Suneel P.'
'Verdu, Marcus J.'
'Lough, Alan J.'
'Schwan, Adrian L.'

_publ_section_title
;Triclinic modification of
 <i>N</i>-[(1,1-dimethylethoxy)carbonyl]-3-[(<i>R</i>)-prop-2-en-1-ylsulfinyl]-(<i>R</i>)-alanine
 ethyl ester at 120(1) K
;
_journal_coeditor_code HB2979
_journal_issue 6
_journal_name_full 'Acta Crystallographica Section E'
_journal_page_first o1387
_journal_paper_doi 10.1107/S1600536809019011
_journal_volume 65
_journal_year 2009
_chemical_formula_iupac 'C13 H23 N O5 S'
_chemical_formula_moiety 'C13 H23 N O5 S'
_chemical_formula_sum 'C13 H23 N O5 S'
_chemical_formula_weight 305.38
_chemical_name_systematic
;<i>N</i>-[(1,1-dimethylethoxy)carbonyl]-3-[(<i>R</i>)-prop-2-en-1-ylsulfinyl]-
(<i>R</i>)-alanine
 ethyl ester
;
_space_group_IT_number 1
_symmetry_cell_setting triclinic
_symmetry_space_group_name_Hall 'P 1'
_symmetry_space_group_name_H-M 'P 1'
_atom_sites_solution_hydrogens geom
_atom_sites_solution_primary direct
_atom_sites_solution_secondary difmap
_cell_angle_alpha 88.884(6)
_cell_angle_beta 82.681(8)
_cell_angle_gamma 87.306(8)
_cell_formula_units_Z 2
_cell_length_a 5.1483(5)
_cell_length_b 11.6600(15)
_cell_length_c 13.6510(19)
_cell_measurement_reflns_used 4279
_cell_measurement_temperature 120.0(10)
_cell_measurement_theta_max 25.0
_cell_measurement_theta_min 3.0
_cell_volume 811.81(17)
_computing_cell_refinement 'DENZO-SMN (Otwinowski & Minor, 1997)'
_computing_data_collection 'COLLECT (Nonius, 2002)'
_computing_data_reduction 'DENZO-SMN (Otwinowski & Minor, 1997)'
_computing_molecular_graphics 'PLATON (Spek, 2009)'
_computing_publication_material 'SHELXTL (Sheldrick, 2008)'
_computing_structure_refinement 'SHELXTL (Sheldrick, 2008)'
_computing_structure_solution 'SIR92 (Altomare <i>et al.</i>,  1994)'
_diffrn_ambient_temperature 120.0(10)
_diffrn_detector_area_resol_mean 9
_diffrn_measured_fraction_theta_full 0.956
_diffrn_measured_fraction_theta_max 0.956
_diffrn_measurement_device_type 'Nonius KappaCCD'
_diffrn_measurement_method '\f scans and \w scans with \k offsets'
_diffrn_radiation_monochromator graphite
_diffrn_radiation_source 'fine-focus sealed tube'
_diffrn_radiation_type MoK\a
_diffrn_radiation_wavelength 0.71073
_diffrn_reflns_av_R_equivalents 0.12
_diffrn_reflns_av_sigmaI/netI 0.0878
_diffrn_reflns_limit_h_max 6
_diffrn_reflns_limit_h_min -6
_diffrn_reflns_limit_k_max 13
_diffrn_reflns_limit_k_min -13
_diffrn_reflns_limit_l_max 16
_diffrn_reflns_limit_l_min -15
_diffrn_reflns_number 4279
_diffrn_reflns_theta_full 25.00
_diffrn_reflns_theta_max 25.00
_diffrn_reflns_theta_min 3.01
_diffrn_standards_number 0
_exptl_absorpt_coefficient_mu 0.216
_exptl_absorpt_correction_T_max 0.975
_exptl_absorpt_correction_T_min 0.561
_exptl_absorpt_correction_type multi-scan
_exptl_absorpt_process_details '(SORTAV; Blessing, 1995)'
_exptl_crystal_colour colourless
_exptl_crystal_density_diffrn 1.249
_exptl_crystal_density_method 'not measured'
_exptl_crystal_description needle
_exptl_crystal_F_000 328
_exptl_crystal_size_max 0.38
_exptl_crystal_size_mid 0.12
_exptl_crystal_size_min 0.12
_refine_diff_density_max 0.761
_refine_diff_density_min -0.495
_refine_ls_abs_structure_details 'Flack (1983), 1709 Friedel pairs'
_refine_ls_abs_structure_Flack -0.12(18)
_refine_ls_extinction_method none
_refine_ls_goodness_of_fit_ref 1.080
_refine_ls_hydrogen_treatment constr
_refine_ls_matrix_type full
_refine_ls_number_parameters 362
_refine_ls_number_reflns 4279
_refine_ls_number_restraints 3
_refine_ls_restrained_S_all 1.079
_refine_ls_R_factor_all 0.1100
_refine_ls_R_factor_gt 0.0926
_refine_ls_shift/su_max 0.003
_refine_ls_shift/su_mean 0.001
_refine_ls_structure_factor_coef Fsqd
_refine_ls_weighting_details 'calc w=1/[\s^2^(Fo^2^)+(0.1506P)^2^+0.8783P] where P=(Fo^2^+2Fc^2^)/3'
_refine_ls_weighting_scheme calc
_refine_ls_wR_factor_gt 0.2437
_refine_ls_wR_factor_ref 0.2607
_reflns_number_gt 3526
_reflns_number_total 4279
_reflns_threshold_expression I>2\s(I)
_cod_data_source_file hb2979.cif
_cod_data_source_block I
_cod_depositor_comments
;
The following automatic conversions were performed:
'_symmetry_cell_setting' value 'Triclinic' changed to 'triclinic'
according to '/home/saulius/struct/CIF-dictionaries/cif_core.dic'
dictionary named 'cif_core.dic' version 2.4.1 from 2010-06-29.

Automatic conversion script
Id: cif_fix_enum 1527 2010-12-29 10:47:43Z saulius 

The following automatic conversions were performed:

'_symmetry_cell_setting' value 'Triclinic' changed to 'triclinic'
according to /home/saulius/struct/CIF-dictionaries/cif_core.dic
dictionary named 'cif_core.dic' version 2.4.1 from 2010-06-29.

Automatic conversion script
Id: cif_fix_values 1715 2011-07-08 13:25:40Z adriana 
;
_cod_database_code 2222033
_cod_database_fobs_code 2222033

loop_
_symmetry_equiv_pos_as_xyz
'x, y, z'

loop_
_atom_site_type_symbol
_atom_site_label
_atom_site_fract_x
_atom_site_fract_y
_atom_site_fract_z
_atom_site_U_iso_or_equiv
_atom_site_adp_type
_atom_site_calc_flag
_atom_site_refinement_flags
_atom_site_occupancy
_atom_site_disorder_assembly
_atom_site_disorder_group
S S1A 0.2491(4) 0.89719(19) 0.70483(18) 0.0441(7) Uani d . 1 . .
O O1A 0.5083(12) 0.9001(5) 0.7397(6) 0.050(2) Uani d . 1 . .
O O2A -0.046(3) 0.6226(7) 0.9264(8) 0.115(4) Uani d . 1 . .
O O3A 0.1256(13) 0.4856(5) 0.8249(6) 0.0507(17) Uani d . 1 . .
O O4A 0.7047(11) 0.5997(5) 0.6652(5) 0.0413(15) Uani d . 1 . .
O O5A 0.4606(12) 0.5281(6) 0.5530(5) 0.0463(16) Uani d . 1 . .
N N1A 0.2589(14) 0.6302(6) 0.6753(6) 0.0383(18) Uani d . 1 . .
H H1AC 0.1245 0.6303 0.6415 0.046 Uiso calc R 1 . .
C C1A 0.0703(18) 0.7904(8) 0.7809(8) 0.042(2) Uani d . 1 . .
H H1AA 0.0412 0.8158 0.8504 0.051 Uiso calc R 1 . .
H H1AB -0.1031 0.7821 0.7583 0.051 Uiso calc R 1 . .
C C2A 0.2212(19) 0.6762(8) 0.7748(8) 0.042(2) Uani d . 1 . .
H H2AA 0.3990 0.6892 0.7934 0.051 Uiso calc R 1 . .
C C3A 0.088(2) 0.5935(8) 0.8518(9) 0.051(3) Uani d . 1 . .
C C4A -0.010(2) 0.3966(9) 0.8887(8) 0.045(2) Uani d . 1 . .
H H4AA 0.1043 0.3259 0.8886 0.054 Uiso calc R 1 . .
H H4AB -0.0465 0.4243 0.9574 0.054 Uiso calc R 1 . .
C C5A -0.256(2) 0.3713(10) 0.8523(8) 0.052(3) Uani d . 1 . .
H H5AA -0.3435 0.3120 0.8943 0.078 Uiso calc R 1 . .
H H5AB -0.2186 0.3438 0.7843 0.078 Uiso calc R 1 . .
H H5AC -0.3694 0.4412 0.8537 0.078 Uiso calc R 1 . .
C C6A 0.058(2) 1.0212(9) 0.7578(10) 0.053(3) Uani d . 1 . .
H H6AA -0.1303 1.0101 0.7560 0.063 Uiso calc R 1 . .
H H6AB 0.0870 1.0286 0.8277 0.063 Uiso calc R 1 . .
C C7A 0.135(2) 1.1285(9) 0.7021(10) 0.060(3) Uani d . 1 . .
H H7A 0.0429 1.1508 0.6483 0.072 Uiso calc R 1 . .
C C8A 0.317(3) 1.1927(11) 0.7218(13) 0.081(4) Uani d . 1 . .
H H8A1 0.4137 1.1730 0.7750 0.097 Uiso calc R 1 . .
H H8A2 0.3554 1.2598 0.6831 0.097 Uiso calc R 1 . .
C C9A 0.4911(15) 0.5880(7) 0.6343(7) 0.0332(19) Uani d . 1 . .
C C10A 0.6878(18) 0.4846(8) 0.4849(7) 0.045(2) Uani d . 1 . .
C C11A 0.558(2) 0.4260(10) 0.4071(9) 0.057(3) Uani d . 1 . .
H H11A 0.4571 0.4832 0.3723 0.086 Uiso calc R 1 . .
H H11B 0.4412 0.3685 0.4387 0.086 Uiso calc R 1 . .
H H11C 0.6933 0.3882 0.3598 0.086 Uiso calc R 1 . .
C C12A 0.849(2) 0.5805(8) 0.4435(8) 0.051(3) Uani d . 1 . .
H H12A 0.7395 0.6356 0.4098 0.077 Uiso calc R 1 . .
H H12B 0.9941 0.5504 0.3964 0.077 Uiso calc R 1 . .
H H12C 0.9183 0.6190 0.4971 0.077 Uiso calc R 1 . .
C C13A 0.846(2) 0.3923(9) 0.5393(9) 0.052(3) Uani d . 1 . .
H H13A 0.9297 0.4291 0.5904 0.077 Uiso calc R 1 . .
H H13B 0.9812 0.3550 0.4918 0.077 Uiso calc R 1 . .
H H13C 0.7277 0.3348 0.5700 0.077 Uiso calc R 1 . .
S S1B 0.1520(4) 0.40207(18) 0.18589(17) 0.0407(6) Uani d . 1 . .
O O1B -0.1088(12) 0.4057(5) 0.1524(5) 0.0425(17) Uani d . 1 . .
O O2B 0.467(2) 0.1249(6) -0.0308(7) 0.084(3) Uani d . 1 . .
O O3B 0.3134(13) -0.0110(5) 0.0748(5) 0.0487(17) Uani d . 1 . .
O O4B -0.2688(11) 0.1054(5) 0.2279(5) 0.0411(15) Uani d . 1 . .
O O5B -0.0182(11) 0.0315(6) 0.3428(5) 0.0444(16) Uani d . 1 . .
N N1B 0.1704(14) 0.1343(6) 0.2209(6) 0.0372(18) Uani d . 1 . .
H H1BC 0.3029 0.1340 0.2557 0.045 Uiso calc R 1 . .
C C1B 0.3469(17) 0.2925(8) 0.1143(8) 0.041(2) Uani d . 1 . .
H H1BA 0.3831 0.3186 0.0447 0.050 Uiso calc R 1 . .
H H1BB 0.5167 0.2789 0.1404 0.050 Uiso calc R 1 . .
C C2B 0.2017(18) 0.1810(8) 0.1194(8) 0.041(2) Uani d . 1 . .
H H2BA 0.0231 0.1986 0.1000 0.050 Uiso calc R 1 . .
C C3B 0.342(2) 0.0972(8) 0.0474(8) 0.047(2) Uani d . 1 . .
C C4B 0.455(2) -0.1020(9) 0.0122(10) 0.054(3) Uani d . 1 . .
H H4BA 0.4769 -0.0765 -0.0579 0.065 Uiso calc R 1 . .
H H4BB 0.3548 -0.1727 0.0179 0.065 Uiso calc R 1 . .
C C5B 0.718(2) -0.1254(10) 0.0464(9) 0.059(3) Uani d . 1 . .
H H5BA 0.8162 -0.1850 0.0055 0.089 Uiso calc R 1 . .
H H5BB 0.6947 -0.1515 0.1155 0.089 Uiso calc R 1 . .
H H5BC 0.8158 -0.0549 0.0407 0.089 Uiso calc R 1 . .
C C6B 0.322(2) 0.5239(8) 0.1283(9) 0.045(2) Uani d . 1 . .
H H6BA 0.5068 0.5193 0.1414 0.054 Uiso calc R 1 . .
H H6BB 0.3198 0.5224 0.0559 0.054 Uiso calc R 1 . .
C C7B 0.190(2) 0.6333(9) 0.1687(10) 0.056(3) Uani d . 1 . .
H H7B 0.0191 0.6528 0.1529 0.067 Uiso calc R 1 . .
C C8B 0.293(3) 0.7024(11) 0.2231(11) 0.071(4) Uani d . 1 . .
H H8B1 0.4639 0.6856 0.2403 0.086 Uiso calc R 1 . .
H H8B2 0.1980 0.7705 0.2462 0.086 Uiso calc R 1 . .
C C9B -0.0584(16) 0.0921(7) 0.2610(7) 0.035(2) Uani d . 1 . .
C C10B -0.2460(17) -0.0139(8) 0.4090(8) 0.044(2) Uani d . 1 . .
C C11B -0.107(2) -0.0749(11) 0.4897(9) 0.061(3) Uani d . 1 . .
H H11D -0.0214 -0.0182 0.5253 0.092 Uiso calc R 1 . .
H H11E 0.0257 -0.1310 0.4593 0.092 Uiso calc R 1 . .
H H11F -0.2352 -0.1145 0.5359 0.092 Uiso calc R 1 . .
C C12B -0.4219(18) 0.0843(9) 0.4501(8) 0.052(3) Uani d . 1 . .
H H12D -0.5083 0.1214 0.3971 0.078 Uiso calc R 1 . .
H H12E -0.3177 0.1402 0.4787 0.078 Uiso calc R 1 . .
H H12F -0.5547 0.0557 0.5014 0.078 Uiso calc R 1 . .
C C13B -0.3820(19) -0.1009(8) 0.3539(8) 0.047(3) Uani d . 1 . .
H H13D -0.4722 -0.0611 0.3031 0.070 Uiso calc R 1 . .
H H13E -0.5098 -0.1404 0.4004 0.070 Uiso calc R 1 . .
H H13F -0.2514 -0.1571 0.3226 0.070 Uiso calc R 1 . .

loop_
_atom_site_aniso_label
_atom_site_aniso_U_11
_atom_site_aniso_U_22
_atom_site_aniso_U_33
_atom_site_aniso_U_12
_atom_site_aniso_U_13
_atom_site_aniso_U_23
S1A 0.0443(15) 0.0370(13) 0.0497(18) 0.0002(10) -0.0016(12) -0.0016(11)
O1A 0.034(4) 0.035(4) 0.078(6) 0.003(3) 0.000(4) -0.011(3)
O2A 0.223(12) 0.033(4) 0.065(7) 0.014(5) 0.062(8) 0.006(4)
O3A 0.055(4) 0.038(4) 0.058(5) -0.005(3) -0.003(3) -0.007(3)
O4A 0.035(3) 0.040(3) 0.049(4) -0.001(3) -0.006(3) -0.003(3)
O5A 0.041(4) 0.055(4) 0.043(4) -0.004(3) -0.003(3) -0.015(3)
N1A 0.034(4) 0.046(4) 0.036(5) 0.002(3) -0.011(3) 0.001(4)
C1A 0.036(5) 0.045(5) 0.045(6) 0.000(4) -0.003(4) 0.002(5)
C2A 0.050(6) 0.034(5) 0.043(6) 0.001(4) -0.008(4) -0.003(4)
C3A 0.058(6) 0.043(6) 0.049(7) 0.003(4) -0.003(5) 0.008(5)
C4A 0.046(6) 0.050(6) 0.040(6) -0.002(4) -0.004(5) 0.005(5)
C5A 0.060(7) 0.059(6) 0.039(6) -0.019(5) -0.010(5) 0.019(5)
C6A 0.055(6) 0.038(5) 0.064(8) -0.004(4) -0.003(5) -0.001(5)
C7A 0.057(7) 0.051(7) 0.071(9) -0.007(5) 0.001(6) -0.012(6)
C8A 0.073(8) 0.061(8) 0.105(12) -0.016(6) 0.016(8) -0.019(8)
C9A 0.029(5) 0.028(4) 0.043(6) -0.001(3) -0.009(4) 0.006(4)
C10A 0.043(5) 0.045(5) 0.044(6) 0.002(4) -0.001(4) -0.001(4)
C11A 0.044(6) 0.083(8) 0.044(7) 0.004(5) -0.004(5) -0.021(6)
C12A 0.054(6) 0.043(5) 0.056(7) 0.001(4) -0.001(5) 0.003(5)
C13A 0.046(6) 0.045(6) 0.061(8) -0.001(4) 0.006(5) -0.004(5)
S1B 0.0410(14) 0.0346(13) 0.0462(17) -0.0050(9) -0.0031(11) 0.0014(10)
O1B 0.039(4) 0.035(4) 0.053(5) -0.005(3) -0.004(3) 0.002(3)
O2B 0.151(9) 0.035(4) 0.057(6) -0.020(4) 0.034(6) 0.001(4)
O3B 0.056(4) 0.035(4) 0.053(5) 0.002(3) -0.001(3) -0.002(3)
O4B 0.033(3) 0.043(4) 0.047(4) -0.003(3) -0.006(3) 0.008(3)
O5B 0.038(4) 0.051(4) 0.045(4) -0.008(3) -0.006(3) 0.009(3)
N1B 0.032(4) 0.045(4) 0.036(5) -0.009(3) -0.008(3) -0.002(4)
C1B 0.031(5) 0.042(5) 0.051(7) -0.002(4) -0.003(4) -0.004(5)
C2B 0.035(5) 0.035(5) 0.055(7) -0.005(4) -0.007(4) 0.003(4)
C3B 0.054(6) 0.035(5) 0.052(7) -0.006(4) -0.011(5) 0.004(5)
C4B 0.074(7) 0.027(5) 0.059(8) -0.003(4) 0.005(6) 0.000(5)
C5B 0.060(7) 0.054(6) 0.061(8) 0.010(5) -0.002(5) -0.015(6)
C6B 0.040(5) 0.040(5) 0.054(7) -0.006(4) -0.002(4) -0.002(4)
C7B 0.049(6) 0.045(6) 0.073(9) -0.006(5) -0.003(6) -0.001(6)
C8B 0.066(7) 0.050(7) 0.094(11) -0.009(5) 0.008(7) -0.009(7)
C9B 0.034(5) 0.031(4) 0.039(6) -0.005(3) -0.001(4) 0.003(4)
C10B 0.042(5) 0.044(5) 0.044(6) -0.005(4) -0.002(4) 0.005(4)
C11B 0.054(6) 0.077(8) 0.050(7) -0.013(5) 0.002(5) 0.017(6)
C12B 0.042(5) 0.063(7) 0.049(7) -0.011(5) 0.003(5) -0.013(5)
C13B 0.048(6) 0.043(6) 0.048(7) -0.006(4) 0.000(5) 0.005(5)

loop_
_atom_type_symbol
_atom_type_description
_atom_type_scat_dispersion_real
_atom_type_scat_dispersion_imag
_atom_type_scat_source
C C 0.0033 0.0016 'International Tables Vol C Tables 4.2.6.8 and 6.1.1.4'
H H 0.0000 0.0000 'International Tables Vol C Tables 4.2.6.8 and 6.1.1.4'
N N 0.0061 0.0033 'International Tables Vol C Tables 4.2.6.8 and 6.1.1.4'
O O 0.0106 0.0060 'International Tables Vol C Tables 4.2.6.8 and 6.1.1.4'
S S 0.1246 0.1234 'International Tables Vol C Tables 4.2.6.8 and 6.1.1.4'

loop_
_geom_angle_atom_site_label_1
_geom_angle_atom_site_label_2
_geom_angle_atom_site_label_3
_geom_angle_site_symmetry_1
_geom_angle_site_symmetry_3
_geom_angle
_geom_angle_publ_flag
O1A S1A C1A . . 106.2(4) ?
O1A S1A C6A . . 106.3(5) ?
C1A S1A C6A . . 96.2(5) ?
C3A O3A C4A . . 118.2(8) ?
C9A O5A C10A . . 121.6(7) ?
C9A N1A C2A . . 121.8(8) ?
C9A N1A H1AC . . 119.1 ?
C2A N1A H1AC . . 119.1 ?
C2A C1A S1A . . 110.4(7) ?
C2A C1A H1AA . . 109.6 ?
S1A C1A H1AA . . 109.6 ?
C2A C1A H1AB . . 109.6 ?
S1A C1A H1AB . . 109.6 ?
H1AA C1A H1AB . . 108.1 ?
N1A C2A C1A . . 112.7(8) ?
N1A C2A C3A . . 113.1(8) ?
C1A C2A C3A . . 109.1(8) ?
N1A C2A H2AA . . 107.2 ?
C1A C2A H2AA . . 107.2 ?
C3A C2A H2AA . . 107.2 ?
O2A C3A O3A . . 123.0(10) ?
O2A C3A C2A . . 124.6(9) ?
O3A C3A C2A . . 112.3(9) ?
C5A C4A O3A . . 109.9(8) ?
C5A C4A H4AA . . 109.7 ?
O3A C4A H4AA . . 109.7 ?
C5A C4A H4AB . . 109.7 ?
O3A C4A H4AB . . 109.7 ?
H4AA C4A H4AB . . 108.2 ?
C4A C5A H5AA . . 109.5 ?
C4A C5A H5AB . . 109.5 ?
H5AA C5A H5AB . . 109.5 ?
C4A C5A H5AC . . 109.5 ?
H5AA C5A H5AC . . 109.5 ?
H5AB C5A H5AC . . 109.5 ?
C7A C6A S1A . . 110.9(8) ?
C7A C6A H6AA . . 109.5 ?
S1A C6A H6AA . . 109.5 ?
C7A C6A H6AB . . 109.5 ?
S1A C6A H6AB . . 109.5 ?
H6AA C6A H6AB . . 108.1 ?
C8A C7A C6A . . 124.6(14) ?
C8A C7A H7A . . 117.7 ?
C6A C7A H7A . . 117.7 ?
C7A C8A H8A1 . . 120.0 ?
C7A C8A H8A2 . . 120.0 ?
H8A1 C8A H8A2 . . 120.0 ?
O4A C9A N1A . . 126.2(8) ?
O4A C9A O5A . . 124.3(7) ?
N1A C9A O5A . . 109.5(7) ?
O5A C10A C12A . . 110.6(7) ?
O5A C10A C11A . . 102.4(7) ?
C12A C10A C11A . . 112.5(9) ?
O5A C10A C13A . . 109.3(8) ?
C12A C10A C13A . . 113.0(8) ?
C11A C10A C13A . . 108.6(9) ?
C10A C11A H11A . . 109.5 ?
C10A C11A H11B . . 109.5 ?
H11A C11A H11B . . 109.5 ?
C10A C11A H11C . . 109.5 ?
H11A C11A H11C . . 109.5 ?
H11B C11A H11C . . 109.5 ?
C10A C12A H12A . . 109.5 ?
C10A C12A H12B . . 109.5 ?
H12A C12A H12B . . 109.5 ?
C10A C12A H12C . . 109.5 ?
H12A C12A H12C . . 109.5 ?
H12B C12A H12C . . 109.5 ?
C10A C13A H13A . . 109.5 ?
C10A C13A H13B . . 109.5 ?
H13A C13A H13B . . 109.5 ?
C10A C13A H13C . . 109.5 ?
H13A C13A H13C . . 109.5 ?
H13B C13A H13C . . 109.5 ?
O1B S1B C1B . . 106.4(4) ?
O1B S1B C6B . . 106.8(4) ?
C1B S1B C6B . . 96.5(5) ?
C3B O3B C4B . . 118.7(8) ?
C9B O5B C10B . . 120.0(6) ?
C9B N1B C2B . . 120.8(8) ?
C9B N1B H1BC . . 119.6 ?
C2B N1B H1BC . . 119.6 ?
C2B C1B S1B . . 110.2(6) ?
C2B C1B H1BA . . 109.6 ?
S1B C1B H1BA . . 109.6 ?
C2B C1B H1BB . . 109.6 ?
S1B C1B H1BB . . 109.6 ?
H1BA C1B H1BB . . 108.1 ?
N1B C2B C3B . . 112.1(8) ?
N1B C2B C1B . . 110.4(8) ?
C3B C2B C1B . . 109.9(8) ?
N1B C2B H2BA . . 108.1 ?
C3B C2B H2BA . . 108.1 ?
C1B C2B H2BA . . 108.1 ?
O2B C3B O3B . . 122.5(10) ?
O2B C3B C2B . . 123.8(9) ?
O3B C3B C2B . . 113.6(9) ?
O3B C4B C5B . . 108.1(9) ?
O3B C4B H4BA . . 110.1 ?
C5B C4B H4BA . . 110.1 ?
O3B C4B H4BB . . 110.1 ?
C5B C4B H4BB . . 110.1 ?
H4BA C4B H4BB . . 108.4 ?
C4B C5B H5BA . . 109.5 ?
C4B C5B H5BB . . 109.5 ?
H5BA C5B H5BB . . 109.5 ?
C4B C5B H5BC . . 109.5 ?
H5BA C5B H5BC . . 109.5 ?
H5BB C5B H5BC . . 109.5 ?
C7B C6B S1B . . 109.7(8) ?
C7B C6B H6BA . . 109.7 ?
S1B C6B H6BA . . 109.7 ?
C7B C6B H6BB . . 109.7 ?
S1B C6B H6BB . . 109.7 ?
H6BA C6B H6BB . . 108.2 ?
C8B C7B C6B . . 124.5(11) ?
C8B C7B H7B . . 117.8 ?
C6B C7B H7B . . 117.8 ?
C7B C8B H8B1 . . 120.0 ?
C7B C8B H8B2 . . 120.0 ?
H8B1 C8B H8B2 . . 120.0 ?
O4B C9B O5B . . 125.5(7) ?
O4B C9B N1B . . 125.9(8) ?
O5B C9B N1B . . 108.7(7) ?
O5B C10B C12B . . 109.5(7) ?
O5B C10B C13B . . 109.9(8) ?
C12B C10B C13B . . 114.2(8) ?
O5B C10B C11B . . 101.2(7) ?
C12B C10B C11B . . 111.3(9) ?
C13B C10B C11B . . 110.0(9) ?
C10B C11B H11D . . 109.5 ?
C10B C11B H11E . . 109.5 ?
H11D C11B H11E . . 109.5 ?
C10B C11B H11F . . 109.5 ?
H11D C11B H11F . . 109.5 ?
H11E C11B H11F . . 109.5 ?
C10B C12B H12D . . 109.5 ?
C10B C12B H12E . . 109.5 ?
H12D C12B H12E . . 109.5 ?
C10B C12B H12F . . 109.5 ?
H12D C12B H12F . . 109.5 ?
H12E C12B H12F . . 109.5 ?
C10B C13B H13D . . 109.5 ?
C10B C13B H13E . . 109.5 ?
H13D C13B H13E . . 109.5 ?
C10B C13B H13F . . 109.5 ?
H13D C13B H13F . . 109.5 ?
H13E C13B H13F . . 109.5 ?

loop_
_geom_bond_atom_site_label_1
_geom_bond_atom_site_label_2
_geom_bond_site_symmetry_2
_geom_bond_distance
_geom_bond_publ_flag
S1A O1A . 1.475(7) ?
S1A C1A . 1.814(10) ?
S1A C6A . 1.818(11) ?
O2A C3A . 1.200(14) ?
O3A C3A . 1.316(12) ?
O3A C4A . 1.483(13) ?
O4A C9A . 1.241(10) ?
O5A C9A . 1.353(11) ?
O5A C10A . 1.475(11) ?
N1A C9A . 1.330(11) ?
N1A C2A . 1.456(13) ?
N1A H1AC . 0.8800 ?
C1A C2A . 1.508(12) ?
C1A H1AA . 0.9900 ?
C1A H1AB . 0.9900 ?
C2A C3A . 1.532(15) ?
C2A H2AA . 1.0000 ?
C4A C5A . 1.461(14) ?
C4A H4AA . 0.9900 ?
C4A H4AB . 0.9900 ?
C5A H5AA . 0.9800 ?
C5A H5AB . 0.9800 ?
C5A H5AC . 0.9800 ?
C6A C7A . 1.494(17) ?
C6A H6AA . 0.9900 ?
C6A H6AB . 0.9900 ?
C7A C8A . 1.283(17) ?
C7A H7A . 0.9500 ?
C8A H8A1 . 0.9500 ?
C8A H8A2 . 0.9500 ?
C10A C12A . 1.483(14) ?
C10A C11A . 1.513(14) ?
C10A C13A . 1.554(14) ?
C11A H11A . 0.9800 ?
C11A H11B . 0.9800 ?
C11A H11C . 0.9800 ?
C12A H12A . 0.9800 ?
C12A H12B . 0.9800 ?
C12A H12C . 0.9800 ?
C13A H13A . 0.9800 ?
C13A H13B . 0.9800 ?
C13A H13C . 0.9800 ?
S1B O1B . 1.471(7) ?
S1B C1B . 1.809(10) ?
S1B C6B . 1.816(11) ?
O2B C3B . 1.220(13) ?
O3B C3B . 1.319(12) ?
O3B C4B . 1.481(13) ?
O4B C9B . 1.228(10) ?
O5B C9B . 1.344(11) ?
O5B C10B . 1.497(11) ?
N1B C9B . 1.345(11) ?
N1B C2B . 1.471(13) ?
N1B H1BC . 0.8800 ?
C1B C2B . 1.526(13) ?
C1B H1BA . 0.9900 ?
C1B H1BB . 0.9900 ?
C2B C3B . 1.495(14) ?
C2B H2BA . 1.0000 ?
C4B C5B . 1.500(16) ?
C4B H4BA . 0.9900 ?
C4B H4BB . 0.9900 ?
C5B H5BA . 0.9800 ?
C5B H5BB . 0.9800 ?
C5B H5BC . 0.9800 ?
C6B C7B . 1.497(14) ?
C6B H6BA . 0.9900 ?
C6B H6BB . 0.9900 ?
C7B C8B . 1.282(17) ?
C7B H7B . 0.9500 ?
C8B H8B1 . 0.9500 ?
C8B H8B2 . 0.9500 ?
C10B C12B . 1.498(13) ?
C10B C13B . 1.521(14) ?
C10B C11B . 1.535(15) ?
C11B H11D . 0.9800 ?
C11B H11E . 0.9800 ?
C11B H11F . 0.9800 ?
C12B H12D . 0.9800 ?
C12B H12E . 0.9800 ?
C12B H12F . 0.9800 ?
C13B H13D . 0.9800 ?
C13B H13E . 0.9800 ?
C13B H13F . 0.9800 ?

loop_
_geom_hbond_atom_site_label_D
_geom_hbond_atom_site_label_H
_geom_hbond_atom_site_label_A
_geom_hbond_site_symmetry_A
_geom_hbond_distance_DH
_geom_hbond_distance_HA
_geom_hbond_distance_DA
_geom_hbond_angle_DHA
N1A H1AC O4A 1_455 0.88 2.19 2.913(9) 139
N1B H1BC O4B 1_655 0.88 2.20 2.904(9) 137
